data_2018253
loop_
_publ_author_name
'Friese, K.'
'Halasyamani, P. S.'
'Tolkiehn, M.'
'Grzechnik, A.'

_publ_section_title
;
 A high-pressure single-crystal synchrotron diffraction study of
 NH~4~RbTe~4~O~9~&#x00B7;2H~2~O: stability of three different
 TeO~<i>x~</i> coordination polyhedra
;
_journal_coeditor_code LG3063
_journal_issue 10
_journal_name_full 'Acta Crystallographica Section C'
_journal_page_first i45
_journal_page_last i49
_journal_paper_doi 10.1107/S0108270111025728
_journal_volume 67
_journal_year 2011
_chemical_formula_iupac 'N H4 Rb Te4 O9 , 2H2 O'
_chemical_formula_moiety 'O9 Te4 (NH4) 2(H2O) Rb'
_chemical_formula_sum 'H8 N O11 Rb Te4'
_chemical_formula_weight 793.9
_chemical_name_systematic
;
ammonium rubidium nonaoxotetratellurate(IV) dihydrate
;
_space_group_IT_number 15
_symmetry_cell_setting monoclinic
_symmetry_space_group_name_Hall '-I 2ya'
_symmetry_space_group_name_H-M 'I 1 2/a 1'
_cell_angle_alpha 90
_cell_angle_beta 101.61(18)
_cell_angle_gamma 90
_cell_formula_units_Z 8
_cell_length_a 18.770(4)
_cell_length_b 6.645(4)
_cell_length_c 20.800(7)
_cell_measurement_reflns_used 2941
_cell_measurement_temperature 293
_cell_measurement_theta_max 20.898
_cell_measurement_theta_min 1.24
_cell_volume 2541(2)
_computing_cell_refinement 'XDS (Kabsch, 2010)'
_computing_data_collection 'Automar (Marresearch, 2009)'
_computing_data_reduction
;
XDS (Kabsch, 2010) and JANA2006 (Pet\<r\'i\<cek <i>et al.</i>,
2006)
;
_computing_molecular_graphics 'ATOMS (Dowty, 1999)'
_computing_publication_material
;
JANA2006 (Pet\<r\'i\<cek <i>et al.</i>, 2006)
;
_computing_structure_refinement
;
JANA2006 (Pet\<r\'i\<cek <i>et al.</i>, 2006)
;
_computing_structure_solution 'coordinates from Kim & Halasyamani (2008)'
_diffrn_ambient_temperature 293
_diffrn_measured_fraction_theta_full 0.41
_diffrn_measured_fraction_theta_max 0.12
_diffrn_measurement_device 'Huber four-circle'
_diffrn_measurement_device_type 'Huber four-circle diffractometer with Marresearch MarCCD165 area detector'
_diffrn_measurement_method \f
_diffrn_radiation_source HASYLAB
_diffrn_radiation_type Synchrotron
_diffrn_radiation_wavelength 0.3978
_diffrn_reflns_av_R_equivalents 0.1888
_diffrn_reflns_av_sigmaI/netI 0.0836
_diffrn_reflns_limit_h_max 32
_diffrn_reflns_limit_h_min -33
_diffrn_reflns_limit_k_max 11
_diffrn_reflns_limit_k_min -11
_diffrn_reflns_limit_l_max 13
_diffrn_reflns_limit_l_min -18
_diffrn_reflns_number 2941
_diffrn_reflns_reduction_process
;
XDS (Kabsch, 2010) and JANA2006 (Pet\<r\'i\<cek et al., 2006)
;
_diffrn_reflns_theta_full 8.73
_diffrn_reflns_theta_max 20.898
_diffrn_reflns_theta_min 1.24
_exptl_absorpt_coefficient_mu 2.223
_exptl_absorpt_correction_T_max 0.7863
_exptl_absorpt_correction_T_min 0.5315
_exptl_absorpt_correction_type numerical
_exptl_absorpt_process_details '(JANA2006; Pet\<r\'i\<cek <i>et al.</i>, 2006)'
_exptl_crystal_colour 'light yellow'
_exptl_crystal_density_diffrn 4.112
_exptl_crystal_description irregular
_exptl_crystal_F_000 2784
_exptl_crystal_size_max 0.22
_exptl_crystal_size_mid 0.12
_exptl_crystal_size_min 0.03
_refine_diff_density_max 4.36
_refine_diff_density_min -3.28
_refine_ls_extinction_method none
_refine_ls_goodness_of_fit_ref 3.38
_refine_ls_hydrogen_treatment undef
_refine_ls_number_constraints 0
_refine_ls_number_parameters 85
_refine_ls_number_reflns 987
_refine_ls_number_restraints 0
_refine_ls_R_factor_all 0.1251
_refine_ls_R_factor_gt 0.1251
_refine_ls_shift/su_max 0.0042
_refine_ls_shift/su_mean 0.0005
_refine_ls_structure_factor_coef F
_refine_ls_weighting_details 'w = 1/(\s^2^(F)+0.0001F^2^)'
_refine_ls_weighting_scheme sigma
_refine_ls_wR_factor_gt 0.1149
_refine_ls_wR_factor_ref 0.1149
_reflns_number_gt 987
_reflns_number_total 987
_reflns_threshold_expression I>3\s(I)
_cod_data_source_file lg3063.cif
_cod_data_source_block I_1.13GPa
_cod_original_cell_volume 2541(3)
_cod_original_sg_symbol_H-M 'I 2/a'
_cod_original_formula_sum 'H8 N1 O11 Rb1 Te4'
_cod_database_code 2018253
_cod_database_fobs_code 2018253

loop_
_symmetry_equiv_pos_site_id
_symmetry_equiv_pos_as_xyz
1 x,y,z
2 -x+1/2,y,-z
3 -x,-y,-z
4 x+1/2,-y,z
5 x+1/2,y+1/2,z+1/2
6 -x,y+1/2,-z+1/2
7 -x+1/2,-y+1/2,-z+1/2
8 x,-y+1/2,z+1/2

loop_
_atom_site_type_symbol
_atom_site_label
_atom_site_fract_x
_atom_site_fract_y
_atom_site_fract_z
_atom_site_U_iso_or_equiv
_atom_site_adp_type
_atom_site_calc_flag
_atom_site_occupancy
_atom_site_symmetry_multiplicity
Te Te1 0.1211(2) 0.6159(6) 0.3071(5) 0.020(5) Uani d 1 8
Te Te2 0.0556(2) 0.1224(5) 0.1987(5) 0.030(5) Uani d 1 8
Te Te3 0.2200(2) 0.1902(5) 0.3163(5) 0.015(4) Uani d 1 8
Te Te4 0.3146(2) 0.6700(6) 0.3544(5) 0.029(5) Uani d 1 8
Rb Rb1 0.25 0.4185(13) 0.5 0.026(2) Uiso d 0.78 4
Rb Rb2 0.0345(4) 0.1016(11) 0.3951(10) 0.0154(16) Uiso d 0.61 8
O O1 0.0529(19) 0.672(5) 0.359(4) 0.019(3) Uiso d 1 8
O O2 0.205(2) 0.718(5) 0.358(4) 0.019(3) Uiso d 1 8
O O3 0.1397(19) 0.359(4) 0.343(4) 0.019(3) Uiso d 1 8
O O4 -0.007(2) -0.016(5) 0.246(5) 0.019(3) Uiso d 1 8
O O5 0.429(2) 0.581(5) 0.358(4) 0.019(3) Uiso d 1 8
O O6 0.1492(19) 0.024(5) 0.263(4) 0.019(3) Uiso d 1 8
O O7 0.2115(19) 0.405(5) 0.249(4) 0.019(3) Uiso d 1 8
O O8 0.3003(19) 0.400(5) 0.374(4) 0.019(3) Uiso d 1 8
O O9 0.3445(19) 0.789(5) 0.428(4) 0.019(3) Uiso d 1 8
O O10 0.077(2) 0.368(5) 0.057(5) 0.025(7) Uiso d 1 8
O O11 0.313(2) 0.496(5) 0.040(5) 0.025(7) Uiso d 1 8
N N1 0.098(4) 0.487(11) 0.507(10) 0.009(13) Uiso d 0.5 8
N N1A 0.052(4) 0.535(11) 0.487(9) 0.009(13) Uiso d 0.5 8

loop_
_atom_site_aniso_label
_atom_site_aniso_U_11
_atom_site_aniso_U_22
_atom_site_aniso_U_33
_atom_site_aniso_U_12
_atom_site_aniso_U_13
_atom_site_aniso_U_23
_atom_site_aniso_type_symbol
Te1 0.0139(17) 0.0175(18) 0.027(14) 0.0014(17) -0.001(4) 0.005(3) Te
Te2 0.0112(16) 0.0155(17) 0.065(14) -0.0060(16) 0.009(4) -0.002(3) Te
Te3 0.0127(16) 0.0156(17) 0.016(12) 0.0000(15) -0.003(3) 0.000(3) Te
Te4 0.0200(19) 0.0134(17) 0.049(15) -0.0050(16) 0.000(4) -0.004(3) Te

loop_
_atom_type_symbol
_atom_type_scat_dispersion_real
_atom_type_scat_dispersion_imag
_atom_type_scat_source
N 0.0004 0.0009 'International Tables Vol C tables 4.2.6.8 and 6.1.1.1'
H 0.0000 0.0000 'International Tables Vol C tables 4.2.6.8 and 6.1.1.1'
Rb 0.2686 1.1082 'International Tables Vol C tables 4.2.6.8 and 6.1.1.1'
Te -3.2035 0.5975 'International Tables Vol C tables 4.2.6.8 and 6.1.1.1'
O 0.0015 0.0017 'International Tables Vol C tables 4.2.6.8 and 6.1.1.1'

loop_
_geom_angle_atom_site_label_1
_geom_angle_atom_site_label_2
_geom_angle_atom_site_label_3
_geom_angle_site_symmetry_1
_geom_angle_site_symmetry_3
_geom_angle
_geom_angle_publ_flag
O1 Te1 O2 . . 102(3) no
O1 Te1 O3 . . 92(3) no
O1 Te1 O4 . 6_555 72(3) no
O2 Te1 O3 . . 92(2) no
O2 Te1 O4 . 6_555 173(4) no
O3 Te1 O4 . 6_555 85.8(17) no
O1 Te2 O4 6_545 . 76(3) no
O1 Te2 O5 6_545 7_555 90(2) no
O1 Te2 O6 6_545 . 168(2) no
O4 Te2 O5 . 7_555 99(3) no
O4 Te2 O6 . . 93(2) no
O5 Te2 O6 7_555 . 88(2) no
O3 Te3 O6 . . 90(2) no
O3 Te3 O7 . . 81(3) no
O3 Te3 O7 . 7_555 155(3) no
O3 Te3 O8 . . 88.1(18) no
O6 Te3 O7 . . 93(3) no
O6 Te3 O7 . 7_555 84(2) no
O6 Te3 O8 . . 176(2) no
O7 Te3 O7 . 7_555 75(2) no
O7 Te3 O8 . . 83(2) no
O7 Te3 O8 7_555 . 96(2) no
O2 Te4 O5 . . 172(2) no
O2 Te4 O8 . . 87.4(16) no
O2 Te4 O9 . . 93(3) no
O5 Te4 O8 . . 85.3(16) no
O5 Te4 O9 . . 87(2) no
O8 Te4 O9 . . 107(3) no
O8 Rb1 O8 . 2_556 175.2(9) no
O8 Rb1 O11 . 7_555 84.1(19) no
O8 Rb1 O11 . 8_555 91.5(19) no
O8 Rb1 N1 . . 123(4) no
O8 Rb1 N1 . 2_556 58(4) no
O8 Rb1 O11 2_556 7_555 91.5(19) no
O8 Rb1 O11 2_556 8_555 84.1(19) no
O8 Rb1 N1 2_556 . 58(4) no
O8 Rb1 N1 2_556 2_556 123(4) no
O11 Rb1 O11 7_555 8_555 50.3(13) no
O11 Rb1 N1 7_555 . 80.0(19) no
O11 Rb1 N1 7_555 2_556 117(2) no
O11 Rb1 N1 8_555 . 117(2) no
O11 Rb1 N1 8_555 2_556 80.0(19) no
N1 Rb1 N1 . 2_556 162(2) no
O1 Rb2 O3 1_545 . 109.9(17) no
O1 Rb2 O4 1_545 . 62.2(17) no
O1 Rb2 O5 1_545 4_465 137.6(15) no
O1 Rb2 O10 1_545 6_545 72.8(16) no
O1 Rb2 O10 1_545 8_555 107.3(18) no
O1 Rb2 O11 1_545 7_555 76.0(12) no
O1 Rb2 N1A 1_545 . 160(3) no
O3 Rb2 O4 . . 80.6(18) no
O3 Rb2 O5 . 4_465 87.2(13) no
O3 Rb2 O10 . 6_545 176.2(11) no
O3 Rb2 O10 . 8_555 107.1(17) no
O3 Rb2 O11 . 7_555 69.1(16) no
O3 Rb2 N1A . . 74(3) no
O4 Rb2 O5 . 4_465 84.0(18) no
O4 Rb2 O10 . 6_545 98.6(19) no
O4 Rb2 O10 . 8_555 169.0(10) no
O4 Rb2 O11 . 7_555 114.9(19) no
O4 Rb2 N1A . . 137(3) no
O5 Rb2 O10 4_465 6_545 89.0(13) no
O5 Rb2 O10 4_465 8_555 103.9(19) no
O5 Rb2 O11 4_465 7_555 145.4(11) no
O5 Rb2 N1A 4_465 . 61(2) no
O10 Rb2 O10 6_545 8_555 74.2(19) no
O10 Rb2 O11 6_545 7_555 114.5(18) no
O10 Rb2 N1A 6_545 . 104(3) no
O10 Rb2 O11 8_555 7_555 63(2) no
O10 Rb2 N1A 8_555 . 53(3) no
O11 Rb2 N1A 7_555 . 87.4(18) no

loop_
_geom_bond_atom_site_label_1
_geom_bond_atom_site_label_2
_geom_bond_site_symmetry_2
_geom_bond_distance
_geom_bond_publ_flag
Te1 O1 . 1.87(7) no
Te1 O2 . 1.84(5) no
Te1 O3 . 1.87(4) no
Te2 O1 6_545 2.17(5) no
Te2 O4 . 1.92(7) no
Te2 O5 7_555 1.85(6) no
Te2 O6 . 2.09(5) no
Te3 O3 . 2.05(5) no
Te3 O6 . 1.90(5) no
Te3 O7 . 1.99(7) no
Te3 O7 7_555 2.14(7) no
Te3 O8 . 2.21(5) no
Te4 O2 . 2.09(4) no
Te4 O5 . 2.22(4) no
Te4 O8 . 1.87(4) no
Te4 O9 . 1.71(8) no
Rb1 O8 . 2.97(8) no
Rb1 O8 2_556 2.97(8) no
Rb1 O11 7_555 3.04(4) no
Rb1 O11 8_555 3.04(4) no
Rb1 N1 . 2.93(9) no
Rb1 N1 2_556 2.93(9) no
Rb2 O1 1_545 2.99(4) no
Rb2 O3 . 2.97(6) no
Rb2 O4 . 3.14(9) no
Rb2 O5 4_465 2.88(4) no
Rb2 O10 6_545 2.93(6) no
Rb2 O10 8_555 3.31(9) no
Rb2 O11 7_555 2.99(4) no
Rb2 N1A . 3.44(12) no
N1 N1A . 0.94(12) no
N1A N1A 3_566 2.16(16) no
